data_7056594
loop_
_publ_author_name
'Cao, Yue'
'Lv, Jinghua'
'Yu, Kai'
'Wang, Chunmei'
'Su, Zhanhua'
'Wang, Lu'
'Zhou, Baibin'

_publ_section_title
;
 Synthesis and photo-/electro-catalytic properties of Keggin
 polyoxometalate inorganic-organic hybrid layers based on d10 metal and
 rigid benzo-diazole/-triazole ligands
;
_journal_name_full 'New J. Chem.'
_journal_paper_doi 10.1039/C7NJ02615C
_journal_year 2017
_chemical_formula_moiety 'C36 H26 Ag7 As N18 O40 W12'
_chemical_formula_sum 'C36 H26 Ag7 As N18 O40 W12'
_chemical_formula_weight 4386.84
_chemical_name_systematic
; 
 ? 
;
_space_group_IT_number 2
_symmetry_cell_setting triclinic
_symmetry_space_group_name_Hall '-P 1'
_symmetry_space_group_name_H-M 'P -1'
_atom_sites_solution_hydrogens geom
_atom_sites_solution_primary direct
_atom_sites_solution_secondary difmap
_audit_creation_method SHELXL-97
_audit_update_record
;
2016-02-18 deposited with the CCDC.
2017-09-12 downloaded from the CCDC.
;
_cell_angle_alpha 95.9940(10)
_cell_angle_beta 111.0330(10)
_cell_angle_gamma 106.860(2)
_cell_formula_units_Z 1
_cell_length_a 11.6544(8)
_cell_length_b 12.8654(9)
_cell_length_c 13.5532(9)
_cell_measurement_reflns_used 14695
_cell_measurement_temperature 296(2)
_cell_measurement_theta_max 28.28
_cell_measurement_theta_min 1.66
_cell_volume 1765.1(2)
_computing_cell_refinement 'Bruker SMART'
_computing_data_collection 'Bruker SMART'
_computing_data_reduction 'Bruker SAINT'
_computing_molecular_graphics 'Bruker SHELXTL'
_computing_publication_material 'Bruker SHELXTL'
_computing_structure_refinement 'SHELXL-97 (Sheldrick, 1997)'
_computing_structure_solution 'SHELXS-97 (Sheldrick, 1990)'
_diffrn_ambient_temperature 296(2)
_diffrn_measured_fraction_theta_full 0.996
_diffrn_measured_fraction_theta_max 0.996
_diffrn_measurement_device_type 'Bruker Smart APEX CCD area detector'
_diffrn_measurement_method 'phi and omega scans'
_diffrn_radiation_monochromator graphite
_diffrn_radiation_source 'fine-focus sealed tube'
_diffrn_radiation_type MoK\a
_diffrn_radiation_wavelength 0.71073
_diffrn_reflns_av_R_equivalents 0.0301
_diffrn_reflns_av_sigmaI/netI 0.0463
_diffrn_reflns_limit_h_max 15
_diffrn_reflns_limit_h_min -10
_diffrn_reflns_limit_k_max 17
_diffrn_reflns_limit_k_min -17
_diffrn_reflns_limit_l_max 17
_diffrn_reflns_limit_l_min -18
_diffrn_reflns_number 14695
_diffrn_reflns_theta_full 28.28
_diffrn_reflns_theta_max 28.28
_diffrn_reflns_theta_min 1.66
_exptl_absorpt_coefficient_mu 21.915
_exptl_absorpt_correction_T_max 0.0529
_exptl_absorpt_correction_T_min 0.0353
_exptl_absorpt_correction_type multi-scan
_exptl_absorpt_process_details SADABS
_exptl_crystal_colour red
_exptl_crystal_density_diffrn 4.127
_exptl_crystal_density_method 'not measured'
_exptl_crystal_description block
_exptl_crystal_F_000 1938
_exptl_crystal_size_max 0.21
_exptl_crystal_size_mid 0.19
_exptl_crystal_size_min 0.15
_refine_diff_density_max 2.347
_refine_diff_density_min -1.923
_refine_diff_density_rms 0.278
_refine_ls_extinction_coef 0.00109(10)
_refine_ls_extinction_expression Fc^*^=kFc[1+0.001xFc^2^\l^3^/sin(2\q)]^-1/4^
_refine_ls_extinction_method SHELXL
_refine_ls_goodness_of_fit_ref 1.073
_refine_ls_hydrogen_treatment constr
_refine_ls_matrix_type full
_refine_ls_number_parameters 536
_refine_ls_number_reflns 8726
_refine_ls_number_restraints 34
_refine_ls_restrained_S_all 1.081
_refine_ls_R_factor_all 0.0803
_refine_ls_R_factor_gt 0.0741
_refine_ls_shift/su_max 0.000
_refine_ls_shift/su_mean 0.000
_refine_ls_structure_factor_coef Fsqd
_refine_ls_weighting_details 'calc w=1/[\s^2^(Fo^2^)+(0.0374P)^2^+41.5594P] where P=(Fo^2^+2Fc^2^)/3'
_refine_ls_weighting_scheme calc
_refine_ls_wR_factor_gt 0.1050
_refine_ls_wR_factor_ref 0.1174
_reflns_number_gt 7726
_reflns_number_total 8726
_reflns_threshold_expression >2sigma(I)
_cod_data_source_file c7nj02615c2.cif
_cod_data_source_block zhn20140605_1227_0m
_cod_database_code 7056594

loop_
_symmetry_equiv_pos_as_xyz
'x, y, z'
'-x, -y, -z'

loop_
_atom_site_label
_atom_site_type_symbol
_atom_site_fract_x
_atom_site_fract_y
_atom_site_fract_z
_atom_site_U_iso_or_equiv
_atom_site_adp_type
_atom_site_occupancy
_atom_site_symmetry_multiplicity
_atom_site_calc_flag
_atom_site_refinement_flags
W1 W 0.67502(8) -0.07695(7) 0.79809(7) 0.0177(2) Uani 1 1 d .
W3 W 1.25577(8) 0.22772(7) 0.99501(7) 0.0179(2) Uani 1 1 d .
W6 W 0.92212(9) -0.13629(8) 0.73101(7) 0.0243(2) Uani 1 1 d .
W4 W 0.99843(9) 0.27644(7) 1.05444(8) 0.0236(2) Uani 1 1 d U
W2 W 0.93383(9) 0.14377(7) 0.78673(7) 0.0189(2) Uani 1 1 d .
W5 W 0.74946(9) 0.04884(9) 1.07072(8) 0.0242(2) Uani 1 1 d U
Ag1 Ag 0.21892(19) 0.47153(19) 0.50334(18) 0.0373(5) Uani 1 1 d .
Ag3 Ag 0.0000 0.0000 0.5000 0.0455(8) Uani 1 2 d S
Ag2 Ag -0.2697(3) 0.10337(19) 0.3541(2) 0.0465(6) Uani 1 1 d .
Ag4 Ag 0.0686(3) 0.2728(2) 0.5803(2) 0.0476(6) Uani 1 1 d .
C1 C -0.598(4) -0.286(3) 0.139(3) 0.057(9) Uani 1 1 d .
H12 H -0.6862 -0.3014 0.0964 0.068 Uiso 1 1 calc R
O3 O 1.1688(19) 0.2994(18) 1.0554(16) 0.040(3) Uani 1 1 d U
O6 O 1.1176(19) 0.2046(18) 0.8565(17) 0.040(2) Uani 1 1 d U
O8 O 0.9317(19) 0.2419(18) 0.9013(16) 0.040(2) Uani 1 1 d U
O16 O 0.761(2) 0.0548(17) 0.7678(18) 0.041(2) Uani 1 1 d U
O22 O 0.670(2) 0.0073(16) 0.9159(16) 0.038(3) Uani 1 1 d U
O21 O 0.836(2) 0.1882(19) 1.0494(18) 0.045(3) Uani 1 1 d U
O4 O 0.8831(19) -0.2001(16) 0.6026(15) 0.036(4) Uani 1 1 d U
O5 O 0.635(2) 0.0728(18) 1.1062(17) 0.037(4) Uani 1 1 d U
O13 O 0.904(2) 0.210(2) 0.6850(17) 0.041(4) Uani 1 1 d U
O20 O 1.002(2) 0.4059(16) 1.0821(18) 0.041(4) Uani 1 1 d U
O15 O 1.375(2) 0.3359(19) 0.9949(18) 0.050(5) Uani 1 1 d U
O7 O 0.5218(19) -0.1148(17) 0.7042(18) 0.042(4) Uani 1 1 d U
O11 O 0.7552(19) -0.1509(17) 0.7262(18) 0.040(3) Uani 1 1 d U
O9 O 0.9437(19) 0.0145(17) 0.7178(18) 0.042(3) Uani 1 1 d U
O12 O 1.339(2) 0.1988(17) 1.1319(16) 0.040(3) Uani 1 1 d U
N2 N -0.176(2) 0.2799(18) 0.3790(18) 0.028(4) Uani 1 1 d .
N9 N -0.050(2) 0.3255(17) 0.4482(17) 0.027(4) Uani 1 1 d .
N1 N 0.012(2) 0.4164(17) 0.4226(17) 0.026(4) Uani 1 1 d .
C2 C -0.076(2) 0.4308(18) 0.3348(19) 0.021(4) Uani 1 1 d .
C3 C -0.196(2) 0.3439(18) 0.304(2) 0.023(4) Uani 1 1 d .
C4 C -0.308(2) 0.334(2) 0.213(2) 0.030(5) Uani 1 1 d .
H4 H -0.3867 0.2752 0.1916 0.036 Uiso 1 1 calc R
N3 N -0.290(2) -0.067(2) 0.331(2) 0.040(6) Uani 1 1 d .
N8 N -0.185(2) -0.097(2) 0.376(2) 0.033(5) Uani 1 1 d .
C5 C -0.389(3) -0.161(2) 0.263(2) 0.032(6) Uani 1 1 d .
N6 N -0.213(2) -0.2051(19) 0.3399(18) 0.030(5) Uani 1 1 d .
C6 C -0.067(3) 0.515(2) 0.275(2) 0.027(5) Uani 1 1 d .
H14 H 0.0122 0.5733 0.2943 0.033 Uiso 1 1 calc R
C7 C -0.177(3) 0.506(2) 0.188(2) 0.034(6) Uani 1 1 d .
H3 H -0.1737 0.5614 0.1489 0.041 Uiso 1 1 calc R
C8 C -0.422(3) -0.357(2) 0.206(2) 0.032(6) Uani 1 1 d .
H10 H -0.3916 -0.4167 0.2087 0.038 Uiso 1 1 calc R
C9 C -0.340(3) -0.248(2) 0.268(2) 0.032(5) Uani 1 1 d .
C10 C -0.296(3) 0.416(2) 0.157(2) 0.034(6) Uani 1 1 d .
H6 H -0.3681 0.4116 0.0957 0.041 Uiso 1 1 calc R
O14 O 0.718(2) -0.1029(18) 1.0693(16) 0.042(3) Uani 1 1 d U
O10 O 1.108(2) -0.0855(19) 0.7931(19) 0.048(3) Uani 1 1 d U
C11 C -0.550(3) -0.371(3) 0.143(3) 0.048(8) Uani 1 1 d .
H11 H -0.6062 -0.4423 0.1006 0.057 Uiso 1 1 calc R
C12 C -0.521(4) -0.180(3) 0.196(3) 0.057(9) Uani 1 1 d .
H13 H -0.5536 -0.1221 0.1916 0.069 Uiso 1 1 calc R
O17 O 0.9217(19) -0.254(2) 0.8017(19) 0.048(3) Uani 1 1 d U
As1 As 1.0000 0.0000 1.0000 0.0222(5) Uani 1 2 d S
O18 O 0.916(3) -0.007(3) 0.879(3) 0.030(2) Uani 0.50 1 d PU
O2 O 1.148(3) 0.049(3) 1.026(3) 0.027(3) Uani 0.50 1 d PU
O19 O 1.034(3) 0.111(3) 0.969(3) 0.030(2) Uani 0.50 1 d PU
O1 O 0.966(3) 0.084(3) 1.071(3) 0.028(2) Uani 0.50 1 d PU
N4 N 0.416(2) 0.4992(18) 0.5993(17) 0.026(4) Uani 1 1 d .
C13 C 0.488(2) 0.431(2) 0.5925(19) 0.024(5) Uani 1 1 d .
N7 N 0.502(3) 0.595(2) 0.670(2) 0.047(6) Uani 1 1 d .
C14 C 0.620(2) 0.492(2) 0.662(2) 0.027(5) Uani 1 1 d .
C15 C 0.451(3) 0.324(2) 0.537(2) 0.033(6) Uani 1 1 d .
H5 H 0.3630 0.2825 0.4937 0.040 Uiso 1 1 calc R
C16 C 0.719(3) 0.446(2) 0.677(2) 0.036(6) Uani 1 1 d .
H8 H 0.8059 0.4851 0.7246 0.044 Uiso 1 1 calc R
C17 C 0.678(3) 0.337(3) 0.616(3) 0.047(8) Uani 1 1 d .
H7 H 0.7393 0.3029 0.6224 0.056 Uiso 1 1 calc R
C18 C 0.547(3) 0.279(3) 0.547(3) 0.048(7) Uani 1 1 d .
H9 H 0.5236 0.2082 0.5057 0.058 Uiso 1 1 calc R
N5 N 0.623(2) 0.5916(19) 0.7088(18) 0.031(5) Uani 1 1 d .
H1 H 0.6922 0.6443 0.7559 0.038 Uiso 1 1 calc R

loop_
_atom_site_aniso_label
_atom_site_aniso_U_11
_atom_site_aniso_U_22
_atom_site_aniso_U_33
_atom_site_aniso_U_23
_atom_site_aniso_U_13
_atom_site_aniso_U_12
W1 0.0088(4) 0.0189(4) 0.0192(4) -0.0015(3) 0.0023(3) 0.0027(3)
W3 0.0141(4) 0.0134(4) 0.0248(4) 0.0058(3) 0.0106(3) -0.0010(3)
W6 0.0212(5) 0.0270(5) 0.0136(4) -0.0023(3) 0.0068(3) -0.0043(4)
W4 0.0189(4) 0.0113(4) 0.0324(5) 0.0049(4) 0.0035(4) 0.0029(3)
W2 0.0232(4) 0.0159(4) 0.0200(4) 0.0098(3) 0.0102(3) 0.0064(3)
W5 0.0136(4) 0.0390(6) 0.0265(5) 0.0121(4) 0.0124(4) 0.0118(4)
Ag1 0.0185(9) 0.0456(12) 0.0395(11) 0.0056(9) 0.0046(8) 0.0106(8)
Ag3 0.0346(16) 0.0468(19) 0.051(2) 0.0178(16) 0.0134(14) 0.0109(14)
Ag2 0.0527(14) 0.0253(10) 0.0656(16) 0.0204(11) 0.0265(12) 0.0133(10)
Ag4 0.0494(14) 0.0655(16) 0.0491(14) 0.0355(13) 0.0227(11) 0.0390(13)
C1 0.05(2) 0.06(2) 0.06(2) 0.023(18) 0.016(17) 0.017(17)
O3 0.030(4) 0.046(4) 0.037(4) -0.005(4) 0.006(4) 0.015(4)
O6 0.031(3) 0.044(4) 0.041(4) -0.003(3) 0.012(3) 0.016(3)
O8 0.031(3) 0.045(4) 0.038(4) -0.004(3) 0.010(3) 0.014(3)
O16 0.036(4) 0.037(4) 0.047(4) -0.002(4) 0.022(3) 0.007(3)
O22 0.047(4) 0.034(4) 0.033(4) 0.006(4) 0.013(4) 0.021(4)
O21 0.036(3) 0.043(3) 0.039(3) 0.012(3) 0.005(3) 0.002(3)
O4 0.036(7) 0.038(7) 0.030(7) -0.006(6) 0.020(6) 0.006(6)
O5 0.036(8) 0.045(8) 0.044(8) 0.013(7) 0.024(6) 0.023(6)
O13 0.036(7) 0.056(8) 0.041(7) 0.027(7) 0.019(6) 0.019(6)
O20 0.035(8) 0.029(8) 0.048(9) -0.006(7) 0.006(7) 0.016(6)
O15 0.040(8) 0.045(9) 0.043(8) 0.002(8) 0.022(7) -0.019(7)
O7 0.030(8) 0.031(8) 0.047(9) 0.002(7) -0.001(7) 0.009(6)
O11 0.033(4) 0.035(4) 0.052(4) 0.003(4) 0.026(4) 0.004(4)
O9 0.033(4) 0.038(4) 0.051(4) 0.001(4) 0.024(3) 0.004(3)
O12 0.049(5) 0.036(5) 0.034(5) 0.003(4) 0.012(4) 0.022(4)
N2 0.024(10) 0.030(11) 0.031(11) 0.013(9) 0.010(9) 0.012(9)
N9 0.030(11) 0.023(10) 0.028(11) 0.007(8) 0.011(9) 0.011(8)
N1 0.024(10) 0.023(10) 0.030(11) 0.003(8) 0.007(9) 0.012(8)
C2 0.017(10) 0.016(10) 0.030(12) 0.004(9) 0.011(9) 0.006(8)
C3 0.017(10) 0.016(10) 0.029(12) 0.003(9) 0.006(9) 0.003(8)
C4 0.017(11) 0.025(12) 0.041(15) 0.001(11) 0.010(10) 0.002(9)
N3 0.035(13) 0.028(12) 0.063(17) 0.025(12) 0.021(12) 0.015(10)
N8 0.035(12) 0.035(12) 0.040(13) 0.017(10) 0.021(11) 0.017(10)
C5 0.038(14) 0.030(13) 0.037(14) 0.021(11) 0.015(12) 0.018(11)
N6 0.030(11) 0.036(12) 0.029(11) 0.017(10) 0.011(9) 0.019(9)
C6 0.028(12) 0.017(11) 0.040(14) 0.009(10) 0.015(11) 0.007(9)
C7 0.042(15) 0.038(14) 0.035(14) 0.016(11) 0.020(12) 0.026(12)
C8 0.044(15) 0.037(14) 0.019(11) 0.009(10) 0.013(11) 0.019(12)
C9 0.038(14) 0.043(15) 0.027(12) 0.017(11) 0.019(11) 0.021(12)
C10 0.028(14) 0.038(15) 0.033(14) 0.008(12) 0.003(11) 0.017(12)
O14 0.057(6) 0.040(5) 0.030(5) 0.008(5) 0.011(5) 0.024(5)
O10 0.034(4) 0.046(4) 0.047(4) 0.017(4) 0.007(4) -0.003(4)
C11 0.05(2) 0.044(18) 0.035(16) 0.009(14) 0.010(14) 0.013(15)
C12 0.06(2) 0.050(19) 0.08(2) 0.028(18) 0.026(19) 0.041(18)
O17 0.026(3) 0.052(3) 0.051(3) 0.024(2) 0.008(2) 0.002(2)
As1 0.0199(11) 0.0207(11) 0.0242(12) 0.0054(9) 0.0095(10) 0.0039(9)
O18 0.029(3) 0.032(3) 0.032(3) 0.0074(18) 0.0140(18) 0.0107(18)
O2 0.027(3) 0.028(3) 0.028(3) 0.0059(19) 0.0122(19) 0.0101(19)
O19 0.029(3) 0.031(3) 0.031(3) 0.0069(18) 0.0132(18) 0.0104(18)
O1 0.028(3) 0.029(3) 0.028(3) 0.0059(19) 0.0121(19) 0.0113(19)
N4 0.021(10) 0.026(10) 0.028(10) 0.001(8) 0.008(8) 0.007(8)
C13 0.018(11) 0.024(12) 0.022(11) 0.003(9) 0.006(9) 0.001(9)
N7 0.033(13) 0.047(15) 0.046(15) -0.003(12) 0.011(11) 0.006(11)
C14 0.019(11) 0.027(12) 0.029(12) 0.003(10) 0.011(10) 0.000(9)
C15 0.024(12) 0.031(13) 0.026(13) -0.003(11) 0.004(10) -0.005(10)
C16 0.018(12) 0.045(16) 0.035(14) 0.004(12) 0.003(11) 0.007(11)
C17 0.043(18) 0.052(19) 0.051(19) 0.012(15) 0.016(15) 0.027(16)
C18 0.056(19) 0.029(14) 0.06(2) -0.003(13) 0.019(16) 0.018(13)
N5 0.020(10) 0.029(11) 0.031(12) -0.002(9) 0.000(9) 0.005(8)

loop_
_atom_type_symbol
_atom_type_description
_atom_type_scat_dispersion_real
_atom_type_scat_dispersion_imag
_atom_type_scat_source
C C 0.0033 0.0016 'International Tables Vol C Tables 4.2.6.8 and 6.1.1.4'
H H 0.0000 0.0000 'International Tables Vol C Tables 4.2.6.8 and 6.1.1.4'
N N 0.0061 0.0033 'International Tables Vol C Tables 4.2.6.8 and 6.1.1.4'
O O 0.0106 0.0060 'International Tables Vol C Tables 4.2.6.8 and 6.1.1.4'
Ag Ag -0.8971 1.1015 'International Tables Vol C Tables 4.2.6.8 and 6.1.1.4'
W W -0.8490 6.8722 'International Tables Vol C Tables 4.2.6.8 and 6.1.1.4'
As As 0.0499 2.0058 'International Tables Vol C Tables 4.2.6.8 and 6.1.1.4'

loop_
_geom_angle_atom_site_label_1
_geom_angle_atom_site_label_2
_geom_angle_atom_site_label_3
_geom_angle
_geom_angle_site_symmetry_1
_geom_angle_site_symmetry_3
O7 W1 O22 102.6(10) . .
O7 W1 O16 102.4(10) . .
O22 W1 O16 89.7(9) . .
O7 W1 O12 101.0(10) . 2_757
O22 W1 O12 88.1(8) . 2_757
O16 W1 O12 156.3(10) . 2_757
O7 W1 O11 102.6(10) . .
O22 W1 O11 154.6(9) . .
O16 W1 O11 87.5(8) . .
O12 W1 O11 84.6(9) 2_757 .
O7 W1 O2 158.3(11) . 2_757
O22 W1 O2 64.2(9) . 2_757
O16 W1 O2 95.0(10) . 2_757
O12 W1 O2 63.0(10) 2_757 2_757
O11 W1 O2 90.9(10) . 2_757
O7 W1 O18 159.3(11) . .
O22 W1 O18 92.2(10) . .
O16 W1 O18 62.8(10) . .
O12 W1 O18 93.8(10) 2_757 .
O11 W1 O18 64.2(10) . .
O2 W1 O18 42.4(11) 2_757 .
O15 W3 O3 101.4(11) . .
O15 W3 O12 101.1(11) . .
O3 W3 O12 89.0(9) . .
O15 W3 O14 103.3(12) . 2_757
O3 W3 O14 155.2(10) . 2_757
O12 W3 O14 87.8(8) . 2_757
O15 W3 O6 102.2(11) . .
O3 W3 O6 87.4(8) . .
O12 W3 O6 156.6(10) . .
O14 W3 O6 85.9(8) 2_757 .
O15 W3 O2 159.4(12) . .
O3 W3 O2 92.1(10) . .
O12 W3 O2 63.3(10) . .
O14 W3 O2 64.5(10) 2_757 .
O6 W3 O2 93.7(10) . .
O15 W3 O19 159.0(12) . .
O3 W3 O19 64.3(10) . .
O12 W3 O19 94.2(11) . .
O14 W3 O19 91.4(11) 2_757 .
O6 W3 O19 63.5(10) . .
O2 W3 O19 41.5(11) . .
O4 W6 O11 101.0(9) . .
O4 W6 O17 102.1(11) . .
O11 W6 O17 89.2(9) . .
O4 W6 O10 102.8(10) . .
O11 W6 O10 156.1(11) . .
O17 W6 O10 88.7(9) . .
O4 W6 O9 101.0(10) . .
O11 W6 O9 87.5(9) . .
O17 W6 O9 156.9(11) . .
O10 W6 O9 85.2(9) . .
O4 W6 O1 158.2(10) . 2_757
O11 W6 O1 95.4(10) . 2_757
O17 W6 O1 63.6(11) . 2_757
O10 W6 O1 62.5(10) . 2_757
O9 W6 O1 93.9(10) . 2_757
O4 W6 O18 156.7(10) . .
O11 W6 O18 63.8(10) . .
O17 W6 O18 95.4(11) . .
O10 W6 O18 92.7(11) . .
O9 W6 O18 62.7(10) . .
O1 W6 O18 45.0(11) 2_757 .
O20 W4 O21 104.0(11) . .
O20 W4 O8 102.2(10) . .
O21 W4 O8 91.0(9) . .
O20 W4 O3 102.2(10) . .
O21 W4 O3 153.5(10) . .
O8 W4 O3 87.3(8) . .
O20 W4 O17 101.5(11) . 2_757
O21 W4 O17 87.5(9) . 2_757
O8 W4 O17 155.9(10) . 2_757
O3 W4 O17 83.5(9) . 2_757
O20 W4 O1 157.7(11) . .
O21 W4 O1 61.5(10) . .
O8 W4 O1 95.3(10) . .
O3 W4 O1 92.3(10) . .
O17 W4 O1 63.1(11) 2_757 .
O13 W2 O9 100.8(11) . .
O13 W2 O6 101.5(10) . .
O9 W2 O6 90.2(9) . .
O13 W2 O8 102.5(11) . .
O9 W2 O8 156.7(10) . .
O6 W2 O8 87.0(8) . .
O13 W2 O16 102.7(10) . .
O9 W2 O16 87.6(8) . .
O6 W2 O16 155.7(10) . .
O8 W2 O16 85.6(9) . .
O13 W2 O18 159.1(12) . .
O9 W2 O18 65.0(10) . .
O6 W2 O18 94.1(11) . .
O8 W2 O18 92.1(11) . .
O16 W2 O18 63.1(10) . .
O13 W2 O19 160.2(12) . .
O9 W2 O19 92.8(11) . .
O6 W2 O19 63.7(10) . .
O8 W2 O19 65.2(10) . .
O16 W2 O19 92.2(10) . .
O18 W2 O19 40.8(12) . .
O5 W5 O14 102.9(10) . .
O5 W5 O10 101.7(11) . 2_757
O14 W5 O10 89.0(10) . 2_757
O5 W5 O21 103.2(11) . .
O14 W5 O21 153.8(11) . .
O10 W5 O21 87.4(9) 2_757 .
O5 W5 O22 104.8(10) . .
O14 W5 O22 87.9(8) . .
O10 W5 O22 153.3(10) 2_757 .
O21 W5 O22 83.7(9) . .
O5 W5 O1 157.2(11) . .
O14 W5 O1 93.9(11) . .
O10 W5 O1 62.8(11) 2_757 .
O21 W5 O1 61.6(11) . .
O22 W5 O1 90.9(10) . .
N4 Ag1 N1 168.2(8) . .
N4 Ag1 Ag4 102.5(6) . .
N1 Ag1 Ag4 65.7(6) . .
N8 Ag3 N8 179.999(2) 2_556 .
N8 Ag3 Ag4 61.2(6) 2_556 .
N8 Ag3 Ag4 118.8(6) . .
N8 Ag3 Ag4 118.8(6) 2_556 2_556
N8 Ag3 Ag4 61.2(6) . 2_556
Ag4 Ag3 Ag4 180.0 . 2_556
N3 Ag2 N2 157.8(9) . .
N6 Ag4 N9 156.1(8) 2_556 .
N6 Ag4 Ag1 104.2(6) 2_556 .
N9 Ag4 Ag1 63.6(6) . .
N6 Ag4 Ag3 62.1(7) 2_556 .
N9 Ag4 Ag3 108.0(6) . .
Ag1 Ag4 Ag3 128.68(9) . .
C12 C1 C11 122(4) . .
W3 O3 W4 140.6(12) . .
W2 O6 W3 139.8(13) . .
W4 O8 W2 139.2(12) . .
W1 O16 W2 139.7(13) . .
W1 O22 W5 141.5(11) . .
W4 O21 W5 142.1(14) . .
W6 O11 W1 139.5(12) . .
W2 O9 W6 139.2(12) . .
W3 O12 W1 138.9(12) . 2_757
N9 N2 C3 106.9(19) . .
N9 N2 Ag2 117.3(15) . .
C3 N2 Ag2 127.8(17) . .
N2 N9 N1 111.5(19) . .
N2 N9 Ag4 132.1(16) . .
N1 N9 Ag4 116.2(16) . .
C2 N1 N9 107(2) . .
C2 N1 Ag1 137.1(17) . .
N9 N1 Ag1 114.0(15) . .
N1 C2 C3 108(2) . .
N1 C2 C6 132(2) . .
C3 C2 C6 120(2) . .
N2 C3 C4 132(2) . .
N2 C3 C2 106(2) . .
C4 C3 C2 122(2) . .
C10 C4 C3 117(2) . .
N8 N3 C5 106(2) . .
N8 N3 Ag2 120.1(19) . .
C5 N3 Ag2 132.8(18) . .
N6 N8 N3 111(2) . .
N6 N8 Ag3 120.2(17) . .
N3 N8 Ag3 128.4(19) . .
N3 C5 C9 108(2) . .
N3 C5 C12 131(3) . .
C9 C5 C12 121(3) . .
N8 N6 C9 108(2) . .
N8 N6 Ag4 116.5(17) . 2_556
C9 N6 Ag4 135.1(19) . 2_556
C7 C6 C2 118(2) . .
C6 C7 C10 121(2) . .
C11 C8 C9 116(3) . .
N6 C9 C5 107(3) . .
N6 C9 C8 132(2) . .
C5 C9 C8 121(3) . .
C4 C10 C7 122(2) . .
W5 O14 W3 140.5(13) . 2_757
W5 O10 W6 140.3(14) 2_757 .
C8 C11 C1 123(3) . .
C1 C12 C5 117(3) . .
W6 O17 W4 138.9(14) . 2_757
O19 As1 O19 179.998(8) . 2_757
O19 As1 O2 111.0(17) . 2_757
O19 As1 O2 69.0(17) 2_757 2_757
O19 As1 O2 69.0(17) . .
O19 As1 O2 111.0(17) 2_757 .
O2 As1 O2 180.000(9) 2_757 .
O19 As1 O18 67.3(18) . .
O19 As1 O18 112.7(18) 2_757 .
O2 As1 O18 69.6(17) 2_757 .
O2 As1 O18 110.4(17) . .
O19 As1 O18 112.7(18) . 2_757
O19 As1 O18 67.3(18) 2_757 2_757
O2 As1 O18 110.4(17) 2_757 2_757
O2 As1 O18 69.6(17) . 2_757
O18 As1 O18 179.998(14) . 2_757
O19 As1 O1 107.8(17) . 2_757
O19 As1 O1 72.2(17) 2_757 2_757
O2 As1 O1 108.5(17) 2_757 2_757
O2 As1 O1 71.5(17) . 2_757
O18 As1 O1 73.7(17) . 2_757
O18 As1 O1 106.3(17) 2_757 2_757
O19 As1 O1 72.2(17) . .
O19 As1 O1 107.8(17) 2_757 .
O2 As1 O1 71.5(17) 2_757 .
O2 As1 O1 108.5(17) . .
O18 As1 O1 106.3(17) . .
O18 As1 O1 73.7(17) 2_757 .
O1 As1 O1 179.999(15) 2_757 .
As1 O18 O19 55.2(16) . .
As1 O18 O2 55.0(15) . 2_757
O19 O18 O2 93(2) . 2_757
As1 O18 W2 126.4(19) . .
O19 O18 W2 71.2(16) . .
O2 O18 W2 137(2) 2_757 .
As1 O18 W1 123.3(17) . .
O19 O18 W1 134(2) . .
O2 O18 W1 68.2(15) 2_757 .
W2 O18 W1 93.7(11) . .
As1 O18 W6 120.0(17) . .
O19 O18 W6 131(2) . .
O2 O18 W6 125(2) 2_757 .
W2 O18 W6 92.6(11) . .
W1 O18 W6 92.0(12) . .
As1 O2 O19 54.6(15) . .
As1 O2 O18 55.4(15) . 2_757
O19 O2 O18 94(2) . 2_757
As1 O2 W3 124.7(17) . .
O19 O2 W3 70.1(15) . .
O18 O2 W3 135(2) 2_757 .
As1 O2 W1 124.8(16) . 2_757
O19 O2 W1 137(2) . 2_757
O18 O2 W1 69.4(15) 2_757 2_757
W3 O2 W1 94.0(11) . 2_757
As1 O19 O18 57.5(16) . .
As1 O19 O2 56.4(15) . .
O18 O19 O2 96(2) . .
As1 O19 W3 124.8(18) . .
O18 O19 W3 135(2) . .
O2 O19 W3 68.4(15) . .
As1 O19 W2 125.5(19) . .
O18 O19 W2 68.1(16) . .
O2 O19 W2 134(2) . .
W3 O19 W2 92.3(11) . .
As1 O1 W4 122.4(17) . .
As1 O1 W6 121.1(16) . 2_757
W4 O1 W6 93.8(11) . 2_757
As1 O1 W5 123.8(18) . .
W4 O1 W5 94.2(11) . .
W6 O1 W5 93.7(11) 2_757 .
N7 N4 C13 107(2) . .
N7 N4 Ag1 124.6(17) . .
C13 N4 Ag1 128.1(16) . .
C15 C13 N4 132(2) . .
C15 C13 C14 121(2) . .
N4 C13 C14 107(2) . .
N5 N7 N4 111(2) . .
N5 C14 C13 106(2) . .
N5 C14 C16 132(2) . .
C13 C14 C16 122(2) . .
C13 C15 C18 118(3) . .
C17 C16 C14 115(2) . .
C18 C17 C16 121(3) . .
C15 C18 C17 122(3) . .
N7 N5 C14 109(2) . .

loop_
_geom_bond_atom_site_label_1
_geom_bond_atom_site_label_2
_geom_bond_distance
_geom_bond_site_symmetry_2
W1 O7 1.667(19) .
W1 O22 1.864(19) .
W1 O16 1.87(2) .
W1 O12 1.91(2) 2_757
W1 O11 1.924(19) .
W1 O2 2.44(3) 2_757
W1 O18 2.46(3) .
W3 O15 1.658(18) .
W3 O3 1.878(19) .
W3 O12 1.893(19) .
W3 O14 1.90(2) 2_757
W3 O6 1.91(2) .
W3 O2 2.43(3) .
W3 O19 2.46(3) .
W6 O4 1.681(17) .
W6 O11 1.876(19) .
W6 O17 1.88(2) .
W6 O10 1.89(2) .
W6 O9 1.92(2) .
W6 O1 2.44(3) 2_757
W6 O18 2.50(3) .
W4 O20 1.655(18) .
W4 O21 1.88(2) .
W4 O8 1.89(2) .
W4 O3 1.916(19) .
W4 O17 1.93(2) 2_757
W4 O1 2.44(3) .
W2 O13 1.682(19) .
W2 O9 1.88(2) .
W2 O6 1.87(2) .
W2 O8 1.908(19) .
W2 O16 1.92(2) .
W2 O18 2.42(3) .
W2 O19 2.47(3) .
W5 O5 1.666(17) .
W5 O14 1.88(2) .
W5 O10 1.89(2) 2_757
W5 O21 1.89(2) .
W5 O22 1.905(19) .
W5 O1 2.43(3) .
Ag1 N4 2.10(2) .
Ag1 N1 2.11(2) .
Ag1 Ag4 3.156(3) .
Ag3 N8 2.10(3) 2_556
Ag3 N8 2.10(3) .
Ag3 Ag4 3.330(3) .
Ag3 Ag4 3.331(3) 2_556
Ag2 N3 2.12(2) .
Ag2 N2 2.14(2) .
Ag4 N6 2.12(2) 2_556
Ag4 N9 2.15(2) .
C1 C12 1.36(5) .
C1 C11 1.37(5) .
O12 W1 1.91(2) 2_757
N2 N9 1.33(3) .
N2 C3 1.37(3) .
N9 N1 1.34(3) .
N1 C2 1.34(3) .
C2 C3 1.40(3) .
C2 C6 1.42(3) .
C3 C4 1.40(3) .
C4 C10 1.36(4) .
N3 N8 1.35(3) .
N3 C5 1.35(4) .
N8 N6 1.32(3) .
C5 C9 1.39(3) .
C5 C12 1.41(5) .
N6 C9 1.35(4) .
N6 Ag4 2.12(2) 2_556
C6 C7 1.36(4) .
C7 C10 1.41(4) .
C8 C11 1.37(4) .
C8 C9 1.41(4) .
O14 W3 1.90(2) 2_757
O10 W5 1.89(2) 2_757
O17 W4 1.93(2) 2_757
As1 O19 1.51(3) .
As1 O19 1.51(3) 2_757
As1 O2 1.55(3) 2_757
As1 O2 1.55(3) .
As1 O18 1.55(3) .
As1 O18 1.55(3) 2_757
As1 O1 1.60(3) 2_757
As1 O1 1.60(3) .
O18 O19 1.70(5) .
O18 O2 1.77(4) 2_757
O2 O19 1.73(4) .
O2 O18 1.77(4) 2_757
O2 W1 2.44(3) 2_757
O1 W6 2.44(3) 2_757
N4 N7 1.34(3) .
N4 C13 1.40(3) .
C13 C15 1.36(4) .
C13 C14 1.40(3) .
N7 N5 1.34(3) .
C14 N5 1.36(3) .
C14 C16 1.40(4) .
C15 C18 1.37(4) .
C16 C17 1.40(4) .
C17 C18 1.39(5) .

loop_
_geom_hbond_atom_site_label_D
_geom_hbond_atom_site_label_H
_geom_hbond_atom_site_label_A
_geom_hbond_distance_DH
_geom_hbond_distance_HA
_geom_hbond_distance_DA
_geom_hbond_angle_DHA
_geom_hbond_site_symmetry_A
N5 H1 O11 0.86 2.65 3.17(3) 119.8 1_565
N5 H1 O12 0.86 2.59 3.09(3) 118.4 2_767
N5 H1 O17 0.86 2.43 3.16(3) 142.9 1_565
N5 H1 O3 0.86 2.37 3.10(3) 142.9 2_767
